data_4069515
loop_
_publ_author_name
'Zhang, Jun'
'Li, Aifang'
'Hor, T. S. Andy'

_publ_section_title
;
 Crystallographic Revelation of the Role of AlMe3(in MAO) in Cr [NNN]
 Pyrazolyl Catalyzed Ethylene Trimerization
;
_journal_issue 10
_journal_name_full Organometallics
_journal_page_first 2935
_journal_paper_doi 10.1021/om9002347
_journal_volume 28
_journal_year 2009
_chemical_formula_sum 'C26.75 H41 Al Cl2.25 Cr N6'
_chemical_formula_weight 605.40
_chemical_name_systematic
; 
 ? 
;
_space_group_IT_number 14
_symmetry_cell_setting monoclinic
_symmetry_space_group_name_Hall '-P 2yn'
_symmetry_space_group_name_H-M 'P 1 21/n 1'
_atom_sites_solution_hydrogens geom
_atom_sites_solution_primary direct
_atom_sites_solution_secondary difmap
_audit_creation_method SHELXL-97
_cell_angle_alpha 90.00
_cell_angle_beta 100.1510(10)
_cell_angle_gamma 90.00
_cell_formula_units_Z 4
_cell_length_a 9.5897(5)
_cell_length_b 18.4971(9)
_cell_length_c 17.4936(9)
_cell_measurement_reflns_used 4797
_cell_measurement_temperature 100(2)
_cell_measurement_theta_max 27.02
_cell_measurement_theta_min 2.27
_cell_volume 3054.5(3)
_computing_cell_refinement 'Bruker SMART'
_computing_data_collection 'Bruker SMART'
_computing_data_reduction 'Bruker SAINT'
_computing_molecular_graphics 'Bruker SHELXTL'
_computing_publication_material 'Bruker SHELXTL'
_computing_structure_refinement 'SHELXL-97 (Sheldrick, 1997)'
_computing_structure_solution 'SHELXS-97 (Sheldrick, 1990)'
_diffrn_ambient_temperature 100(2)
_diffrn_measured_fraction_theta_full 1.000
_diffrn_measured_fraction_theta_max 1.000
_diffrn_measurement_device_type 'CCD area detector'
_diffrn_measurement_method 'phi and omega scans'
_diffrn_radiation_monochromator graphite
_diffrn_radiation_source 'fine-focus sealed tube'
_diffrn_radiation_type MoK\a
_diffrn_radiation_wavelength 0.71073
_diffrn_reflns_av_R_equivalents 0.0401
_diffrn_reflns_av_sigmaI/netI 0.0458
_diffrn_reflns_limit_h_max 12
_diffrn_reflns_limit_h_min -12
_diffrn_reflns_limit_k_max 24
_diffrn_reflns_limit_k_min -21
_diffrn_reflns_limit_l_max 19
_diffrn_reflns_limit_l_min -22
_diffrn_reflns_number 21565
_diffrn_reflns_theta_full 27.50
_diffrn_reflns_theta_max 27.50
_diffrn_reflns_theta_min 1.62
_exptl_absorpt_coefficient_mu 0.627
_exptl_absorpt_correction_T_max 0.9174
_exptl_absorpt_correction_T_min 0.7877
_exptl_absorpt_correction_type empirical
_exptl_crystal_colour GREEN
_exptl_crystal_density_diffrn 1.316
_exptl_crystal_density_meas ?
_exptl_crystal_density_method 'not measured'
_exptl_crystal_description BLOCK
_exptl_crystal_F_000 1275
_exptl_crystal_size_max 0.40
_exptl_crystal_size_mid 0.20
_exptl_crystal_size_min 0.14
_refine_diff_density_max 0.485
_refine_diff_density_min -0.530
_refine_diff_density_rms 0.087
_refine_ls_extinction_method none
_refine_ls_goodness_of_fit_ref 1.073
_refine_ls_hydrogen_treatment constr
_refine_ls_matrix_type full
_refine_ls_number_parameters 338
_refine_ls_number_reflns 7011
_refine_ls_number_restraints 2
_refine_ls_restrained_S_all 1.090
_refine_ls_R_factor_all 0.0614
_refine_ls_R_factor_gt 0.0503
_refine_ls_shift/su_max 0.001
_refine_ls_shift/su_mean 0.000
_refine_ls_structure_factor_coef Fsqd
_refine_ls_weighting_details 'calc w=1/[\s^2^(Fo^2^)+(0.0570P)^2^+2.4402P] where P=(Fo^2^+2Fc^2^)/3'
_refine_ls_weighting_scheme calc
_refine_ls_wR_factor_gt 0.1161
_refine_ls_wR_factor_ref 0.1217
_reflns_number_gt 5885
_reflns_number_total 7011
_reflns_threshold_expression >2sigma(I)
_cod_data_source_file om9002347_si_003.cif
_cod_data_source_block 8498
_cod_depositor_comments
;
The following automatic conversions were performed:

'_symmetry_cell_setting' value 'Monoclinic' changed to 'monoclinic'
according to /home/saulius/struct/CIF-dictionaries/cif_core.dic
dictionary named 'cif_core.dic' version 2.4.2 from 2011-04-26.

Automatic conversion script
Id: cif_fix_values 1715 2011-07-08 13:25:40Z adriana 

The following automatic conversions were performed:

'_exptl_crystal_density_meas' value 'not measured' was changed to '?'
- the value is perceived as not measured.

Automatic conversion script
Id: cif_fix_values 3008 2015-01-20 13:52:24Z robertas 
;
_cod_original_sg_symbol_H-M P2(1)/n
_cod_database_code 4069515

loop_
_symmetry_equiv_pos_as_xyz
'x, y, z'
'-x+1/2, y+1/2, -z+1/2'
'-x, -y, -z'
'x-1/2, -y-1/2, z-1/2'

loop_
_atom_site_label
_atom_site_type_symbol
_atom_site_fract_x
_atom_site_fract_y
_atom_site_fract_z
_atom_site_U_iso_or_equiv
_atom_site_adp_type
_atom_site_occupancy
_atom_site_symmetry_multiplicity
_atom_site_calc_flag
_atom_site_refinement_flags
_atom_site_disorder_assembly
_atom_site_disorder_group
Cr1 Cr 0.70340(4) 0.74389(2) 0.40006(2) 0.01143(11) Uani 1 1 d . . .
Al1 Al 0.78140(8) 0.96120(4) 0.33201(5) 0.02204(19) Uani 1 1 d D . .
Cl1 Cl 0.70531(6) 0.84139(3) 0.30816(3) 0.01608(14) Uani 1 1 d . A .
Cl2 Cl 0.47707(6) 0.71341(3) 0.33757(3) 0.01847(14) Uani 1 1 d . . .
N1 N 0.6220(2) 0.81694(11) 0.48400(11) 0.0130(4) Uani 1 1 d . . .
N2 N 0.6899(2) 0.81363(11) 0.55972(11) 0.0126(4) Uani 1 1 d . . .
N3 N 0.7127(2) 0.66827(10) 0.48919(11) 0.0129(4) Uani 1 1 d . . .
N4 N 0.7652(2) 0.69054(10) 0.56401(11) 0.0124(4) Uani 1 1 d . . .
N5 N 0.9039(2) 0.77448(11) 0.45879(11) 0.0131(4) Uani 1 1 d . . .
N6 N 0.9212(2) 0.78378(10) 0.53775(11) 0.0125(4) Uani 1 1 d . . .
C1 C 0.8087(2) 0.76501(12) 0.57894(14) 0.0129(5) Uani 1 1 d . . .
H1 H 0.8462 0.7699 0.6358 0.016 Uiso 1 1 calc R . .
C2 C 0.5190(2) 0.86578(13) 0.48449(14) 0.0136(5) Uani 1 1 d . . .
C3 C 0.5221(3) 0.89275(14) 0.55993(15) 0.0178(5) Uani 1 1 d . . .
H3 H 0.4601 0.9278 0.5753 0.021 Uiso 1 1 calc R . .
C4 C 0.6321(3) 0.85863(13) 0.60702(14) 0.0165(5) Uani 1 1 d . . .
C5 C 0.4226(3) 0.88823(14) 0.41157(14) 0.0172(5) Uani 1 1 d . . .
H5A H 0.4751 0.9182 0.3802 0.026 Uiso 1 1 calc R . .
H5B H 0.3432 0.9160 0.4248 0.026 Uiso 1 1 calc R . .
H5C H 0.3863 0.8452 0.3820 0.026 Uiso 1 1 calc R . .
C6 C 0.6874(3) 0.86454(16) 0.69236(15) 0.0263(6) Uani 1 1 d . . .
H6A H 0.6869 0.8167 0.7163 0.040 Uiso 1 1 calc R . .
H6B H 0.6270 0.8975 0.7159 0.040 Uiso 1 1 calc R . .
H6C H 0.7844 0.8833 0.7006 0.040 Uiso 1 1 calc R . .
C7 C 0.6804(2) 0.59830(13) 0.49574(14) 0.0151(5) Uani 1 1 d . . .
C8 C 0.7101(3) 0.57734(13) 0.57423(14) 0.0163(5) Uani 1 1 d . . .
H8 H 0.6953 0.5308 0.5943 0.020 Uiso 1 1 calc R . .
C9 C 0.7641(2) 0.63630(13) 0.61620(14) 0.0145(5) Uani 1 1 d . . .
C10 C 0.6232(3) 0.55142(13) 0.42837(15) 0.0199(5) Uani 1 1 d . . .
H10A H 0.5509 0.5780 0.3926 0.030 Uiso 1 1 calc R . .
H10B H 0.5808 0.5080 0.4468 0.030 Uiso 1 1 calc R . .
H10C H 0.7002 0.5374 0.4013 0.030 Uiso 1 1 calc R . .
C11 C 0.8145(3) 0.64548(15) 0.70167(14) 0.0213(6) Uani 1 1 d . . .
H11A H 0.9158 0.6571 0.7113 0.032 Uiso 1 1 calc R . .
H11B H 0.7989 0.6005 0.7286 0.032 Uiso 1 1 calc R . .
H11C H 0.7619 0.6849 0.7210 0.032 Uiso 1 1 calc R . .
C12 C 1.0296(3) 0.79236(13) 0.44015(14) 0.0156(5) Uani 1 1 d . . .
C13 C 1.1232(3) 0.81390(13) 0.50694(15) 0.0171(5) Uani 1 1 d . . .
H13 H 1.2181 0.8297 0.5092 0.021 Uiso 1 1 calc R . .
C14 C 1.0532(2) 0.80814(13) 0.56804(14) 0.0144(5) Uani 1 1 d . . .
C15 C 1.0616(3) 0.78771(16) 0.35975(15) 0.0216(6) Uani 1 1 d . . .
H15A H 1.0942 0.7388 0.3505 0.032 Uiso 1 1 calc R . .
H15B H 1.1358 0.8227 0.3539 0.032 Uiso 1 1 calc R . .
H15C H 0.9758 0.7986 0.3221 0.032 Uiso 1 1 calc R . .
C16 C 1.0998(3) 0.82287(15) 0.65270(15) 0.0220(6) Uani 1 1 d . . .
H16A H 1.0353 0.8578 0.6701 0.033 Uiso 1 1 calc R . .
H16B H 1.1961 0.8427 0.6615 0.033 Uiso 1 1 calc R . .
H16C H 1.0987 0.7778 0.6820 0.033 Uiso 1 1 calc R . .
C17 C 0.7950(3) 0.67191(13) 0.33354(14) 0.0155(5) Uani 1 1 d . . .
H17A H 0.8794 0.6505 0.3652 0.023 Uiso 1 1 calc R . .
H17B H 0.8219 0.6974 0.2892 0.023 Uiso 1 1 calc R . .
H17C H 0.7270 0.6336 0.3146 0.023 Uiso 1 1 calc R . .
C18 C 0.9542(3) 0.97183(14) 0.28414(17) 0.0242(6) Uani 1 1 d . A .
H18A H 0.9631 1.0222 0.2683 0.036 Uiso 1 1 calc R . .
H18B H 0.9464 0.9403 0.2386 0.036 Uiso 1 1 calc R . .
H18C H 1.0380 0.9582 0.3220 0.036 Uiso 1 1 calc R . .
C19 C 0.8078(3) 0.97452(15) 0.44507(16) 0.0250(6) Uani 1 1 d . A .
H19A H 0.8762 0.9390 0.4707 0.037 Uiso 1 1 calc R . .
H19B H 0.7169 0.9678 0.4625 0.037 Uiso 1 1 calc R . .
H19C H 0.8433 1.0234 0.4584 0.037 Uiso 1 1 calc R . .
C1S C 0.3018(3) 0.65927(14) 0.57428(16) 0.0196(5) Uani 1 1 d . . .
C2S C 0.1805(3) 0.62630(15) 0.59153(17) 0.0235(6) Uani 1 1 d . . .
H2S H 0.1616 0.6279 0.6430 0.028 Uiso 1 1 calc R . .
C3S C 0.0867(3) 0.59096(15) 0.53371(18) 0.0263(6) Uani 1 1 d . . .
H3S H 0.0036 0.5691 0.5458 0.032 Uiso 1 1 calc R . .
C4S C 0.1138(3) 0.58747(15) 0.45891(17) 0.0267(6) Uani 1 1 d . . .
H4S H 0.0504 0.5627 0.4198 0.032 Uiso 1 1 calc R . .
C5S C 0.2340(3) 0.62033(15) 0.44119(16) 0.0248(6) Uani 1 1 d . . .
H5S H 0.2527 0.6184 0.3897 0.030 Uiso 1 1 calc R . .
C6S C 0.3268(3) 0.65600(14) 0.49844(16) 0.0218(5) Uani 1 1 d . . .
H6S H 0.4087 0.6786 0.4857 0.026 Uiso 1 1 calc R . .
C7S C 0.4037(3) 0.69883(13) 0.63586(10) 0.0287(6) Uani 1 1 d . . .
H7S1 H 0.3604 0.7053 0.6821 0.043 Uiso 1 1 calc R . .
H7S2 H 0.4258 0.7462 0.6160 0.043 Uiso 1 1 calc R . .
H7S3 H 0.4911 0.6706 0.6495 0.043 Uiso 1 1 calc R . .
Cl3 Cl 0.60307(16) 1.00962(9) 0.26685(10) 0.0257(9) Uiso 0.326(5) 1 d PRD A 2
C20 C 0.61772(16) 1.01825(9) 0.27690(10) 0.0186(14) Uiso 0.674(5) 1 d PRD A 1
H20A H 0.5318 1.0046 0.2965 0.028 Uiso 0.674(5) 1 calc PR A 1
H20B H 0.6048 1.0083 0.2211 0.028 Uiso 0.674(5) 1 calc PR A 1
H20C H 0.6361 1.0699 0.2861 0.028 Uiso 0.674(5) 1 calc PR A 1

loop_
_atom_site_aniso_label
_atom_site_aniso_U_11
_atom_site_aniso_U_22
_atom_site_aniso_U_33
_atom_site_aniso_U_23
_atom_site_aniso_U_13
_atom_site_aniso_U_12
Cr1 0.01262(19) 0.01228(19) 0.00862(19) -0.00019(14) -0.00023(14) 0.00001(14)
Al1 0.0223(4) 0.0184(4) 0.0266(4) -0.0005(3) 0.0077(3) -0.0035(3)
Cl1 0.0199(3) 0.0149(3) 0.0129(3) 0.0023(2) 0.0014(2) -0.0008(2)
Cl2 0.0173(3) 0.0212(3) 0.0154(3) 0.0004(2) -0.0012(2) -0.0029(2)
N1 0.0138(10) 0.0158(10) 0.0086(9) 0.0011(8) -0.0006(7) -0.0014(8)
N2 0.0130(10) 0.0140(10) 0.0100(9) -0.0014(8) -0.0005(8) 0.0006(7)
N3 0.0148(10) 0.0128(10) 0.0102(9) -0.0010(8) -0.0001(8) -0.0001(8)
N4 0.0143(10) 0.0129(10) 0.0087(9) -0.0006(7) -0.0015(7) -0.0007(7)
N5 0.0131(10) 0.0159(10) 0.0097(9) -0.0010(8) 0.0002(8) 0.0008(8)
N6 0.0127(9) 0.0145(10) 0.0098(9) -0.0007(8) 0.0003(8) 0.0009(8)
C1 0.0138(11) 0.0133(11) 0.0112(11) 0.0000(9) 0.0005(9) 0.0003(9)
C2 0.0113(11) 0.0136(11) 0.0160(12) 0.0012(9) 0.0029(9) -0.0016(9)
C3 0.0156(12) 0.0188(12) 0.0187(13) -0.0018(10) 0.0020(10) 0.0040(9)
C4 0.0168(12) 0.0181(12) 0.0147(12) -0.0026(9) 0.0031(9) 0.0009(9)
C5 0.0141(11) 0.0217(13) 0.0152(12) 0.0024(10) 0.0011(9) 0.0025(10)
C6 0.0286(15) 0.0346(16) 0.0140(13) -0.0071(11) -0.0012(11) 0.0108(12)
C7 0.0138(11) 0.0144(12) 0.0165(12) -0.0011(9) 0.0008(9) 0.0014(9)
C8 0.0182(12) 0.0145(12) 0.0161(12) 0.0025(9) 0.0021(10) -0.0005(9)
C9 0.0122(11) 0.0173(12) 0.0140(12) 0.0025(9) 0.0026(9) 0.0018(9)
C10 0.0262(14) 0.0139(12) 0.0175(13) -0.0019(10) -0.0016(10) -0.0031(10)
C11 0.0257(14) 0.0234(13) 0.0133(12) 0.0033(10) -0.0013(10) -0.0018(11)
C12 0.0167(12) 0.0150(11) 0.0147(12) 0.0021(9) 0.0018(9) 0.0016(9)
C13 0.0120(11) 0.0195(12) 0.0191(12) 0.0022(10) 0.0004(9) -0.0018(9)
C14 0.0136(11) 0.0126(11) 0.0155(12) 0.0001(9) -0.0016(9) -0.0004(9)
C15 0.0179(12) 0.0318(15) 0.0154(13) 0.0012(11) 0.0033(10) -0.0011(11)
C16 0.0178(12) 0.0308(15) 0.0154(13) -0.0040(11) -0.0021(10) -0.0066(11)
C17 0.0198(12) 0.0142(11) 0.0119(11) 0.0000(9) 0.0013(9) 0.0051(9)
C18 0.0213(13) 0.0178(13) 0.0369(16) 0.0026(11) 0.0145(12) -0.0021(10)
C19 0.0258(14) 0.0199(13) 0.0287(15) -0.0060(11) 0.0032(12) -0.0050(11)
C1S 0.0187(12) 0.0177(12) 0.0228(13) 0.0012(10) 0.0050(10) 0.0041(10)
C2S 0.0251(14) 0.0224(14) 0.0249(14) 0.0009(11) 0.0098(11) 0.0029(11)
C3S 0.0178(13) 0.0235(14) 0.0383(17) 0.0012(12) 0.0067(12) 0.0017(11)
C4S 0.0245(14) 0.0214(14) 0.0299(15) -0.0038(12) -0.0071(12) 0.0067(11)
C5S 0.0311(15) 0.0243(14) 0.0190(13) 0.0025(11) 0.0042(11) 0.0075(11)
C6S 0.0216(13) 0.0189(13) 0.0260(14) 0.0045(11) 0.0078(11) 0.0053(10)
C7S 0.0263(15) 0.0328(16) 0.0269(15) -0.0009(12) 0.0048(12) -0.0048(12)

loop_
_atom_type_symbol
_atom_type_description
_atom_type_scat_dispersion_real
_atom_type_scat_dispersion_imag
_atom_type_scat_source
C C 0.0033 0.0016 'International Tables Vol C Tables 4.2.6.8 and 6.1.1.4'
H H 0.0000 0.0000 'International Tables Vol C Tables 4.2.6.8 and 6.1.1.4'
N N 0.0061 0.0033 'International Tables Vol C Tables 4.2.6.8 and 6.1.1.4'
Cl Cl 0.1484 0.1585 'International Tables Vol C Tables 4.2.6.8 and 6.1.1.4'
Cr Cr 0.3209 0.6236 'International Tables Vol C Tables 4.2.6.8 and 6.1.1.4'
Al Al 0.0645 0.0514 'International Tables Vol C Tables 4.2.6.8 and 6.1.1.4'

loop_
_geom_angle_atom_site_label_1
_geom_angle_atom_site_label_2
_geom_angle_atom_site_label_3
_geom_angle
C17 Cr1 N3 91.29(9)
C17 Cr1 N5 90.33(9)
N3 Cr1 N5 84.25(8)
C17 Cr1 N1 173.31(8)
N3 Cr1 N1 83.57(7)
N5 Cr1 N1 84.90(7)
C17 Cr1 Cl2 91.90(7)
N3 Cr1 Cl2 95.87(6)
N5 Cr1 Cl2 177.76(6)
N1 Cr1 Cl2 92.89(5)
C17 Cr1 Cl1 93.00(7)
N3 Cr1 Cl1 173.33(6)
N5 Cr1 Cl1 90.62(6)
N1 Cr1 Cl1 91.74(5)
Cl2 Cr1 Cl1 89.09(2)
C19 Al1 C20 111.78(11)
C19 Al1 C18 116.20(13)
C20 Al1 C18 112.74(10)
C19 Al1 Cl3 116.39(10)
C20 Al1 Cl3 6.9
C18 Al1 Cl3 113.00(10)
C19 Al1 Cl1 106.15(9)
C20 Al1 Cl1 102.72(7)
C18 Al1 Cl1 105.89(9)
Cl3 Al1 Cl1 96.26(6)
Al1 Cl1 Cr1 128.64(3)
C2 N1 N2 104.42(19)
C2 N1 Cr1 139.04(16)
N2 N1 Cr1 116.53(14)
C4 N2 N1 112.71(19)
C4 N2 C1 129.0(2)
N1 N2 C1 118.28(19)
C7 N3 N4 104.97(19)
C7 N3 Cr1 137.03(17)
N4 N3 Cr1 118.00(14)
C9 N4 N3 111.87(19)
C9 N4 C1 128.1(2)
N3 N4 C1 119.99(18)
C12 N5 N6 105.00(18)
C12 N5 Cr1 137.16(17)
N6 N5 Cr1 117.75(14)
C14 N6 N5 111.88(19)
C14 N6 C1 127.8(2)
N5 N6 C1 120.30(19)
N6 C1 N2 111.29(19)
N6 C1 N4 110.86(19)
N2 C1 N4 111.05(19)
N1 C2 C3 110.6(2)
N1 C2 C5 121.8(2)
C3 C2 C5 127.5(2)
C4 C3 C2 106.7(2)
N2 C4 C3 105.6(2)
N2 C4 C6 122.7(2)
C3 C4 C6 131.7(2)
N3 C7 C8 109.8(2)
N3 C7 C10 123.6(2)
C8 C7 C10 126.5(2)
C9 C8 C7 107.3(2)
N4 C9 C8 106.0(2)
N4 C9 C11 123.2(2)
C8 C9 C11 130.8(2)
N5 C12 C13 109.8(2)
N5 C12 C15 123.8(2)
C13 C12 C15 126.4(2)
C14 C13 C12 107.5(2)
N6 C14 C13 105.9(2)
N6 C14 C16 122.8(2)
C13 C14 C16 131.3(2)
C6S C1S C2S 118.6(3)
C6S C1S C7S 120.2(2)
C2S C1S C7S 121.2(2)
C3S C2S C1S 120.4(3)
C4S C3S C2S 120.4(3)
C3S C4S C5S 119.6(3)
C6S C5S C4S 120.1(3)
C5S C6S C1S 120.9(3)

loop_
_geom_bond_atom_site_label_1
_geom_bond_atom_site_label_2
_geom_bond_distance
Cr1 C17 2.064(2)
Cr1 N3 2.085(2)
Cr1 N5 2.092(2)
Cr1 N1 2.235(2)
Cr1 Cl2 2.3211(7)
Cr1 Cl1 2.4182(7)
Al1 C19 1.965(3)
Al1 C20 1.9933(15)
Al1 C18 1.994(3)
Al1 Cl3 2.0831(15)
Al1 Cl1 2.3474(10)
N1 C2 1.339(3)
N1 N2 1.370(3)
N2 C4 1.359(3)
N2 C1 1.444(3)
N3 C7 1.340(3)
N3 N4 1.380(3)
N4 C9 1.358(3)
N4 C1 1.450(3)
N5 C12 1.344(3)
N5 N6 1.373(3)
N6 C14 1.360(3)
N6 C1 1.441(3)
C2 C3 1.406(3)
C2 C5 1.496(3)
C3 C4 1.372(3)
C4 C6 1.498(3)
C7 C8 1.407(3)
C7 C10 1.488(3)
C8 C9 1.365(3)
C9 C11 1.498(3)
C12 C13 1.400(3)
C12 C15 1.494(3)
C13 C14 1.362(4)
C14 C16 1.495(3)
C1S C6S 1.390(4)
C1S C2S 1.393(4)
C1S C7S 1.510(3)
C2S C3S 1.392(4)
C3S C4S 1.380(4)
C4S C5S 1.385(4)
C5S C6S 1.384(4)
